data_7239583
loop_
_publ_author_name
'Porosa, Lukasz M.'
'Mistry, Kamlesh B.'
'Mocella, Amanda'
'Deng, Hellen'
'Hamzehi, Shayan'
'Caschera, Alex'
'Lough, Alan J.'
'Wolfaardt, Gideon'
'Foucher, Daniel A.'

_publ_section_title
;
 Synthesis, structures and properties of self-assembling quaternary
 ammonium dansyl fluorescent tags for porous and non-porous surfaces
;
_journal_issue 11
_journal_name_full 'J. Mater. Chem. B'
_journal_page_first 1509
_journal_paper_doi 10.1039/C3TB21633K
_journal_volume 2
_journal_year 2014
_chemical_formula_moiety 'C20 H30 N3 O2 S, Br'
_chemical_formula_sum 'C20 H30 Br N3 O2 S'
_chemical_formula_weight 456.44
_space_group_IT_number 14
_space_group_name_Hall '-P 2ybc'
_space_group_name_H-M_alt 'P 1 21/c 1'
_symmetry_cell_setting monoclinic
_symmetry_space_group_name_Hall '-P 2ybc'
_symmetry_space_group_name_H-M 'P 1 21/c 1'
_atom_sites_solution_hydrogens geom
_atom_sites_solution_primary direct
_atom_sites_solution_secondary difmap
_audit_creation_method SHELXL-97
_cell_angle_alpha 90.00
_cell_angle_beta 94.112(2)
_cell_angle_gamma 90.00
_cell_formula_units_Z 4
_cell_length_a 11.7757(5)
_cell_length_b 11.5358(5)
_cell_length_c 16.1129(7)
_cell_measurement_reflns_used 9542
_cell_measurement_temperature 147(2)
_cell_measurement_theta_max 66.50
_cell_measurement_theta_min 4.72
_cell_volume 2183.18(16)
_computing_cell_refinement APEX2
_computing_data_collection 'APEX2 (Bruker, 2007)'
_computing_data_reduction 'SAINT (Bruker, 2007)'
_computing_molecular_graphics 'PLATON (Spek, 2009)'
_computing_publication_material 'SHELXTL (Sheldrick, 2008)'
_computing_structure_refinement 'SHELXL-97 (Sheldrick, 2008)'
_computing_structure_solution 'SHELXS-97 (Sheldrick, 2008)'
_diffrn_ambient_temperature 147(2)
_diffrn_measured_fraction_theta_full 0.975
_diffrn_measured_fraction_theta_max 0.975
_diffrn_measurement_device_type 'Bruker Kappa APEX-DUO CCD'
_diffrn_measurement_method '\f and \w scans'
_diffrn_radiation_monochromator 'muliti-layer optics'
_diffrn_radiation_source 'Bruker ImuS'
_diffrn_radiation_type CuK\a
_diffrn_radiation_wavelength 1.54178
_diffrn_reflns_av_R_equivalents 0.0313
_diffrn_reflns_av_sigmaI/netI 0.0307
_diffrn_reflns_limit_h_max 13
_diffrn_reflns_limit_h_min -14
_diffrn_reflns_limit_k_max 13
_diffrn_reflns_limit_k_min -12
_diffrn_reflns_limit_l_max 19
_diffrn_reflns_limit_l_min -7
_diffrn_reflns_number 13673
_diffrn_reflns_theta_full 66.49
_diffrn_reflns_theta_max 66.49
_diffrn_reflns_theta_min 4.72
_exptl_absorpt_coefficient_mu 3.612
_exptl_absorpt_correction_T_max 0.7528
_exptl_absorpt_correction_T_min 0.6384
_exptl_absorpt_correction_type multi-scan
_exptl_absorpt_process_details 'SADABS (Sheldrick, 1996)'
_exptl_crystal_colour 'pale yellow'
_exptl_crystal_density_diffrn 1.389
_exptl_crystal_density_method 'not measured'
_exptl_crystal_description plate
_exptl_crystal_F_000 952
_exptl_crystal_size_max 0.11
_exptl_crystal_size_mid 0.08
_exptl_crystal_size_min 0.01
_refine_diff_density_max 0.252
_refine_diff_density_min -0.304
_refine_diff_density_rms 0.052
_refine_ls_extinction_method none
_refine_ls_goodness_of_fit_ref 1.051
_refine_ls_hydrogen_treatment mixed
_refine_ls_matrix_type full
_refine_ls_number_parameters 252
_refine_ls_number_reflns 3752
_refine_ls_number_restraints 0
_refine_ls_restrained_S_all 1.051
_refine_ls_R_factor_all 0.0282
_refine_ls_R_factor_gt 0.0248
_refine_ls_shift/su_max 0.002
_refine_ls_shift/su_mean 0.000
_refine_ls_structure_factor_coef Fsqd
_refine_ls_weighting_details 'calc w=1/[\s^2^(Fo^2^)+(0.0290P)^2^+1.1104P] where P=(Fo^2^+2Fc^2^)/3'
_refine_ls_weighting_scheme calc
_refine_ls_wR_factor_gt 0.0632
_refine_ls_wR_factor_ref 0.0652
_reflns_number_gt 3420
_reflns_number_total 3752
_reflns_threshold_expression I>2\s(I)
_cod_data_source_file c3tb21633k.txt
_cod_data_source_block d12324
_cod_depositor_comments
;
The following automatic conversions were performed:

data item '_symmetry_cell_setting' value 'Monoclinic' was changed to
'monoclinic' in accordance with the
/home/saulius/struct/COD-crude-data/automatic-downloads/DataCite-retrospective/RSC/depositions/lib/dictionaries/cif_core.dic
dictionary named 'cif_core.dic' version 2.4.2 last updated on
2011-04-26.

Automatic conversion script
Id: cif_fix_values 6909 2019-04-08 15:41:33Z antanas 
;
_cod_original_sg_symbol_H-M 'P 21/c'
_cod_database_code 7239583

loop_
_symmetry_equiv_pos_as_xyz
'x, y, z'
'-x, y+1/2, -z+1/2'
'-x, -y, -z'
'x, -y-1/2, z-1/2'

loop_
_atom_site_label
_atom_site_type_symbol
_atom_site_fract_x
_atom_site_fract_y
_atom_site_fract_z
_atom_site_U_iso_or_equiv
_atom_site_adp_type
_atom_site_occupancy
_atom_site_symmetry_multiplicity
_atom_site_calc_flag
_atom_site_refinement_flags
Br1 Br 0.522172(16) 0.189227(17) 0.375833(11) 0.02502(8) Uani 1 1 d .
S1 S 0.90272(4) 0.20237(4) 0.40811(3) 0.02147(11) Uani 1 1 d .
O1 O 0.86111(11) 0.27130(12) 0.33828(7) 0.0275(3) Uani 1 1 d .
O2 O 1.00087(11) 0.13044(12) 0.40168(8) 0.0270(3) Uani 1 1 d .
N1 N 0.84990(15) 0.61296(15) 0.68079(9) 0.0290(4) Uani 1 1 d .
N2 N 0.79869(14) 0.12039(14) 0.42986(9) 0.0236(3) Uani 1 1 d .
N3 N 0.63896(13) 0.12841(13) 0.66971(9) 0.0221(3) Uani 1 1 d .
C1 C 0.93637(16) 0.29713(15) 0.49368(11) 0.0208(4) Uani 1 1 d .
C2 C 1.04488(16) 0.29297(16) 0.53020(12) 0.0244(4) Uani 1 1 d .
H2A H 1.0970 0.2367 0.5127 0.029 Uiso 1 1 calc R
C3 C 1.07933(17) 0.37188(18) 0.59365(12) 0.0281(4) Uani 1 1 d .
H3A H 1.1552 0.3698 0.6181 0.034 Uiso 1 1 calc R
C4 C 1.00420(17) 0.45148(17) 0.62034(11) 0.0256(4) Uani 1 1 d .
H4A H 1.0292 0.5057 0.6621 0.031 Uiso 1 1 calc R
C5 C 0.88981(16) 0.45455(16) 0.58684(10) 0.0212(4) Uani 1 1 d .
C6 C 0.81068(16) 0.53824(16) 0.61545(11) 0.0233(4) Uani 1 1 d .
C7 C 0.70338(17) 0.54538(17) 0.57615(11) 0.0268(4) Uani 1 1 d .
H7A H 0.6515 0.6020 0.5934 0.032 Uiso 1 1 calc R
C8 C 0.66975(16) 0.46959(17) 0.51057(12) 0.0268(4) Uani 1 1 d .
H8A H 0.5949 0.4755 0.4848 0.032 Uiso 1 1 calc R
C9 C 0.74177(16) 0.38788(16) 0.48303(11) 0.0229(4) Uani 1 1 d .
H9A H 0.7167 0.3374 0.4389 0.027 Uiso 1 1 calc R
C10 C 0.85431(15) 0.37819(16) 0.52034(10) 0.0200(4) Uani 1 1 d .
C11 C 0.8655(3) 0.5587(2) 0.76250(13) 0.0560(7) Uani 1 1 d .
H11A H 0.9004 0.4821 0.7571 0.084 Uiso 1 1 calc R
H11B H 0.7915 0.5501 0.7860 0.084 Uiso 1 1 calc R
H11C H 0.9153 0.6073 0.7994 0.084 Uiso 1 1 calc R
C12 C 0.7900(2) 0.72290(19) 0.68543(14) 0.0361(5) Uani 1 1 d .
H12A H 0.7815 0.7582 0.6300 0.054 Uiso 1 1 calc R
H12B H 0.8336 0.7750 0.7237 0.054 Uiso 1 1 calc R
H12C H 0.7146 0.7095 0.7057 0.054 Uiso 1 1 calc R
C13 C 0.81301(17) 0.02436(17) 0.48865(12) 0.0269(4) Uani 1 1 d .
H13A H 0.8912 -0.0065 0.4869 0.032 Uiso 1 1 calc R
H13B H 0.7596 -0.0383 0.4702 0.032 Uiso 1 1 calc R
C14 C 0.79306(16) 0.05557(17) 0.57855(12) 0.0261(4) Uani 1 1 d .
H14A H 0.8177 -0.0094 0.6157 0.031 Uiso 1 1 calc R
H14B H 0.8386 0.1248 0.5957 0.031 Uiso 1 1 calc R
C15 C 0.66758(15) 0.08019(17) 0.58624(11) 0.0225(4) Uani 1 1 d .
H15A H 0.6414 0.1361 0.5423 0.027 Uiso 1 1 calc R
H15B H 0.6244 0.0074 0.5758 0.027 Uiso 1 1 calc R
C16 C 0.51029(17) 0.12795(18) 0.67346(11) 0.0271(4) Uani 1 1 d .
H16A H 0.4831 0.0467 0.6705 0.033 Uiso 1 1 calc R
H16B H 0.4914 0.1600 0.7278 0.033 Uiso 1 1 calc R
C17 C 0.44809(18) 0.1957(2) 0.60585(13) 0.0364(5) Uani 1 1 d .
H17A H 0.4515 0.1708 0.5499 0.044 Uiso 1 1 calc R
C18 C 0.3894(2) 0.2876(3) 0.62083(18) 0.0584(8) Uani 1 1 d .
H18A H 0.3851 0.3137 0.6764 0.070 Uiso 1 1 calc R
H18B H 0.3508 0.3288 0.5762 0.070 Uiso 1 1 calc R
C19 C 0.68698(19) 0.05284(18) 0.73941(12) 0.0317(5) Uani 1 1 d .
H19A H 0.6592 0.0796 0.7920 0.048 Uiso 1 1 calc R
H19B H 0.7703 0.0570 0.7426 0.048 Uiso 1 1 calc R
H19C H 0.6628 -0.0275 0.7291 0.048 Uiso 1 1 calc R
C20 C 0.68369(18) 0.24960(17) 0.68169(11) 0.0276(4) Uani 1 1 d .
H20A H 0.6578 0.2817 0.7334 0.041 Uiso 1 1 calc R
H20B H 0.6553 0.2979 0.6347 0.041 Uiso 1 1 calc R
H20C H 0.7671 0.2483 0.6848 0.041 Uiso 1 1 calc R
H2N H 0.735(2) 0.147(2) 0.4135(14) 0.028(6) Uiso 1 1 d .

loop_
_atom_site_aniso_label
_atom_site_aniso_U_11
_atom_site_aniso_U_22
_atom_site_aniso_U_33
_atom_site_aniso_U_23
_atom_site_aniso_U_13
_atom_site_aniso_U_12
Br1 0.02368(12) 0.02841(13) 0.02271(12) 0.00159(7) -0.00006(7) -0.00224(8)
S1 0.0205(2) 0.0226(2) 0.0214(2) -0.00020(17) 0.00236(16) 0.00261(17)
O1 0.0281(7) 0.0331(8) 0.0212(6) 0.0030(5) 0.0010(5) 0.0026(6)
O2 0.0236(7) 0.0270(7) 0.0308(7) -0.0020(6) 0.0048(5) 0.0062(6)
N1 0.0371(10) 0.0259(9) 0.0237(8) -0.0037(7) 0.0015(7) 0.0039(7)
N2 0.0189(8) 0.0234(9) 0.0284(8) -0.0001(6) 0.0009(6) 0.0022(7)
N3 0.0265(8) 0.0209(8) 0.0186(7) 0.0006(6) 0.0001(6) -0.0018(6)
C1 0.0208(9) 0.0200(9) 0.0217(8) 0.0040(7) 0.0018(7) -0.0003(7)
C2 0.0224(10) 0.0233(10) 0.0274(9) 0.0042(7) 0.0011(7) 0.0032(8)
C3 0.0233(10) 0.0286(11) 0.0315(10) 0.0034(8) -0.0051(8) 0.0007(8)
C4 0.0283(10) 0.0234(10) 0.0243(9) 0.0007(7) -0.0028(7) -0.0021(8)
C5 0.0242(9) 0.0200(9) 0.0195(8) 0.0061(7) 0.0019(7) 0.0003(7)
C6 0.0290(10) 0.0206(10) 0.0209(8) 0.0032(7) 0.0058(7) -0.0007(8)
C7 0.0276(10) 0.0249(10) 0.0289(9) 0.0016(8) 0.0078(8) 0.0059(8)
C8 0.0214(10) 0.0278(10) 0.0310(10) 0.0025(8) 0.0006(7) 0.0034(8)
C9 0.0222(9) 0.0228(10) 0.0235(9) 0.0009(7) 0.0007(7) 0.0012(7)
C10 0.0198(9) 0.0196(9) 0.0207(8) 0.0053(7) 0.0023(7) -0.0007(7)
C11 0.094(2) 0.0506(16) 0.0227(11) -0.0012(10) -0.0022(12) 0.0185(15)
C12 0.0408(13) 0.0304(11) 0.0378(11) -0.0094(9) 0.0062(9) 0.0036(10)
C13 0.0256(10) 0.0202(10) 0.0355(10) 0.0005(8) 0.0061(8) 0.0035(8)
C14 0.0229(10) 0.0254(10) 0.0300(10) 0.0045(8) 0.0007(7) 0.0022(8)
C15 0.0230(10) 0.0245(10) 0.0200(8) -0.0023(7) 0.0011(7) -0.0004(8)
C16 0.0275(10) 0.0291(11) 0.0256(9) -0.0013(8) 0.0079(8) -0.0015(8)
C17 0.0265(11) 0.0559(15) 0.0276(10) 0.0031(9) 0.0074(8) 0.0063(10)
C18 0.0586(17) 0.0664(19) 0.0530(15) 0.0272(13) 0.0236(13) 0.0277(15)
C19 0.0399(12) 0.0306(11) 0.0238(9) 0.0078(8) -0.0034(8) -0.0012(9)
C20 0.0369(11) 0.0216(10) 0.0244(9) -0.0019(8) 0.0023(8) -0.0068(8)

loop_
_atom_type_symbol
_atom_type_description
_atom_type_scat_dispersion_real
_atom_type_scat_dispersion_imag
_atom_type_scat_source
C C 0.0181 0.0091 'International Tables Vol C Tables 4.2.6.8 and 6.1.1.4'
H H 0.0000 0.0000 'International Tables Vol C Tables 4.2.6.8 and 6.1.1.4'
N N 0.0311 0.0180 'International Tables Vol C Tables 4.2.6.8 and 6.1.1.4'
O O 0.0492 0.0322 'International Tables Vol C Tables 4.2.6.8 and 6.1.1.4'
S S 0.3331 0.5567 'International Tables Vol C Tables 4.2.6.8 and 6.1.1.4'
Br Br -0.6763 1.2805 'International Tables Vol C Tables 4.2.6.8 and 6.1.1.4'

loop_
_geom_angle_atom_site_label_1
_geom_angle_atom_site_label_2
_geom_angle_atom_site_label_3
_geom_angle
O2 S1 O1 119.75(8)
O2 S1 N2 107.86(9)
O1 S1 N2 105.94(8)
O2 S1 C1 105.99(8)
O1 S1 C1 108.13(8)
N2 S1 C1 108.85(8)
C6 N1 C12 115.87(17)
C6 N1 C11 115.12(18)
C12 N1 C11 110.99(17)
C13 N2 S1 122.29(14)
C13 N2 H2N 122.8(16)
S1 N2 H2N 113.5(16)
C19 N3 C20 109.57(15)
C19 N3 C15 110.81(15)
C20 N3 C15 110.95(14)
C19 N3 C16 106.94(14)
C20 N3 C16 109.85(15)
C15 N3 C16 108.64(13)
C2 C1 C10 121.53(17)
C2 C1 S1 117.40(14)
C10 C1 S1 121.01(14)
C1 C2 C3 120.10(18)
C1 C2 H2A 120.0
C3 C2 H2A 120.0
C4 C3 C2 120.28(18)
C4 C3 H3A 119.9
C2 C3 H3A 119.9
C3 C4 C5 121.14(18)
C3 C4 H4A 119.4
C5 C4 H4A 119.4
C4 C5 C10 119.39(16)
C4 C5 C6 120.98(17)
C10 C5 C6 119.53(17)
C7 C6 N1 123.19(17)
C7 C6 C5 119.16(17)
N1 C6 C5 117.59(17)
C6 C7 C8 120.59(17)
C6 C7 H7A 119.7
C8 C7 H7A 119.7
C9 C8 C7 121.74(18)
C9 C8 H8A 119.1
C7 C8 H8A 119.1
C8 C9 C10 120.01(18)
C8 C9 H9A 120.0
C10 C9 H9A 120.0
C9 C10 C5 118.94(16)
C9 C10 C1 123.61(17)
C5 C10 C1 117.43(16)
N1 C11 H11A 109.5
N1 C11 H11B 109.5
H11A C11 H11B 109.5
N1 C11 H11C 109.5
H11A C11 H11C 109.5
H11B C11 H11C 109.5
N1 C12 H12A 109.5
N1 C12 H12B 109.5
H12A C12 H12B 109.5
N1 C12 H12C 109.5
H12A C12 H12C 109.5
H12B C12 H12C 109.5
N2 C13 C14 114.73(16)
N2 C13 H13A 108.6
C14 C13 H13A 108.6
N2 C13 H13B 108.6
C14 C13 H13B 108.6
H13A C13 H13B 107.6
C15 C14 C13 109.77(15)
C15 C14 H14A 109.7
C13 C14 H14A 109.7
C15 C14 H14B 109.7
C13 C14 H14B 109.7
H14A C14 H14B 108.2
N3 C15 C14 114.88(15)
N3 C15 H15A 108.5
C14 C15 H15A 108.5
N3 C15 H15B 108.5
C14 C15 H15B 108.5
H15A C15 H15B 107.5
C17 C16 N3 114.08(15)
C17 C16 H16A 108.7
N3 C16 H16A 108.7
C17 C16 H16B 108.7
N3 C16 H16B 108.7
H16A C16 H16B 107.6
C18 C17 C16 122.2(2)
C18 C17 H17A 118.9
C16 C17 H17A 118.9
C17 C18 H18A 120.0
C17 C18 H18B 120.0
H18A C18 H18B 120.0
N3 C19 H19A 109.5
N3 C19 H19B 109.5
H19A C19 H19B 109.5
N3 C19 H19C 109.5
H19A C19 H19C 109.5
H19B C19 H19C 109.5
N3 C20 H20A 109.5
N3 C20 H20B 109.5
H20A C20 H20B 109.5
N3 C20 H20C 109.5
H20A C20 H20C 109.5
H20B C20 H20C 109.5

loop_
_geom_bond_atom_site_label_1
_geom_bond_atom_site_label_2
_geom_bond_distance
S1 O2 1.4325(13)
S1 O1 1.4350(13)
S1 N2 1.6060(16)
S1 C1 1.7818(18)
N1 C6 1.412(3)
N1 C12 1.456(3)
N1 C11 1.458(3)
N2 C13 1.459(2)
N2 H2N 0.84(2)
N3 C19 1.500(2)
N3 C20 1.501(2)
N3 C15 1.516(2)
N3 C16 1.521(2)
C1 C2 1.369(3)
C1 C10 1.433(3)
C2 C3 1.407(3)
C2 H2A 0.9500
C3 C4 1.366(3)
C3 H3A 0.9500
C4 C5 1.415(3)
C4 H4A 0.9500
C5 C10 1.426(3)
C5 C6 1.440(3)
C6 C7 1.375(3)
C7 C8 1.406(3)
C7 H7A 0.9500
C8 C9 1.363(3)
C8 H8A 0.9500
C9 C10 1.420(3)
C9 H9A 0.9500
C11 H11A 0.9800
C11 H11B 0.9800
C11 H11C 0.9800
C12 H12A 0.9800
C12 H12B 0.9800
C12 H12C 0.9800
C13 C14 1.527(3)
C13 H13A 0.9900
C13 H13B 0.9900
C14 C15 1.519(3)
C14 H14A 0.9900
C14 H14B 0.9900
C15 H15A 0.9900
C15 H15B 0.9900
C16 C17 1.490(3)
C16 H16A 0.9900
C16 H16B 0.9900
C17 C18 1.297(3)
C17 H17A 0.9500
C18 H18A 0.9500
C18 H18B 0.9500
C19 H19A 0.9800
C19 H19B 0.9800
C19 H19C 0.9800
C20 H20A 0.9800
C20 H20B 0.9800
C20 H20C 0.9800

loop_
_geom_hbond_atom_site_label_D
_geom_hbond_atom_site_label_H
_geom_hbond_atom_site_label_A
_geom_hbond_distance_DH
_geom_hbond_distance_HA
_geom_hbond_distance_DA
_geom_hbond_angle_DHA
N2 H2N Br1 0.84(2) 2.58(3) 3.4037(17) 168(2)

loop_
_geom_torsion_atom_site_label_1
_geom_torsion_atom_site_label_2
_geom_torsion_atom_site_label_3
_geom_torsion_atom_site_label_4
_geom_torsion
O2 S1 N2 C13 40.40(16)
O1 S1 N2 C13 169.75(14)
C1 S1 N2 C13 -74.18(16)
O2 S1 C1 C2 5.80(16)
O1 S1 C1 C2 -123.77(14)
N2 S1 C1 C2 121.58(15)
O2 S1 C1 C10 -177.12(14)
O1 S1 C1 C10 53.31(16)
N2 S1 C1 C10 -61.34(16)
C10 C1 C2 C3 -2.1(3)
S1 C1 C2 C3 174.97(14)
C1 C2 C3 C4 1.3(3)
C2 C3 C4 C5 1.8(3)
C3 C4 C5 C10 -4.1(3)
C3 C4 C5 C6 179.67(17)
C12 N1 C6 C7 -21.6(3)
C11 N1 C6 C7 110.2(2)
C12 N1 C6 C5 155.43(17)
C11 N1 C6 C5 -72.7(2)
C4 C5 C6 C7 174.11(17)
C10 C5 C6 C7 -2.1(3)
C4 C5 C6 N1 -3.1(2)
C10 C5 C6 N1 -179.30(16)
N1 C6 C7 C8 179.04(17)
C5 C6 C7 C8 2.0(3)
C6 C7 C8 C9 -0.8(3)
C7 C8 C9 C10 -0.4(3)
C8 C9 C10 C5 0.3(3)
C8 C9 C10 C1 -178.15(17)
C4 C5 C10 C9 -175.34(16)
C6 C5 C10 C9 0.9(2)
C4 C5 C10 C1 3.2(2)
C6 C5 C10 C1 179.51(15)
C2 C1 C10 C9 178.29(17)
S1 C1 C10 C9 1.3(2)
C2 C1 C10 C5 -0.2(3)
S1 C1 C10 C5 -177.16(13)
S1 N2 C13 C14 91.22(18)
N2 C13 C14 C15 69.6(2)
C19 N3 C15 C14 -52.7(2)
C20 N3 C15 C14 69.2(2)
C16 N3 C15 C14 -169.91(15)
C13 C14 C15 N3 -171.87(15)
C19 N3 C16 C17 -177.71(17)
C20 N3 C16 C17 63.5(2)
C15 N3 C16 C17 -58.1(2)
N3 C16 C17 C18 -115.5(3)
